data_4032245
loop_
_publ_author_name
'Zhang, Yu-Fei'
'Cao, Xiao-Ping'
'Chow, Hak-Fun'
'Kuck, Dietmar'

_publ_section_title
;
 Tribenzotriquinacene-Based Crown Ethers: Synthesis and Selective
 Complexation with Ammonium Salts.
;
_journal_issue 1
_journal_name_full 'The Journal of organic chemistry'
_journal_page_first 179
_journal_page_last 187
_journal_paper_doi 10.1021/acs.joc.6b02326
_journal_volume 82
_journal_year 2017
_chemical_formula_moiety 'C25 H26 O4'
_chemical_formula_sum 'C25 H26 O4'
_chemical_formula_weight 390.46
_chemical_name_systematic
;
 ? 
;
_space_group_crystal_system monoclinic
_space_group_IT_number 14
_space_group_name_Hall '-P 2yn'
_space_group_name_H-M_alt 'P 1 21/n 1'
_symmetry_space_group_name_Hall '-P 2yn'
_symmetry_space_group_name_H-M 'P 1 21/n 1'
_atom_sites_solution_hydrogens geom
_atom_sites_solution_primary direct
_atom_sites_solution_secondary difmap
_audit_creation_date 2014-11-28
_audit_creation_method
;
Olex2 1.2
(compiled 2014.11.25 svn.r3098 for OlexSys, GUI svn.r4951)
;
_cell_angle_alpha 90.00
_cell_angle_beta 105.687(6)
_cell_angle_gamma 90.00
_cell_formula_units_Z 4
_cell_length_a 12.7954(6)
_cell_length_b 10.4000(6)
_cell_length_c 16.4115(8)
_cell_measurement_reflns_used 1481
_cell_measurement_temperature 293(2)
_cell_measurement_theta_max 22.0750
_cell_measurement_theta_min 3.9140
_cell_volume 2102.6(2)
_computing_cell_refinement
;
CrysAlisPro, Agilent Technologies,
Version 1.171.36.32 (release 02-08-2013 CrysAlis171 .NET)
(compiled Aug  2 2013,16:46:58)
;
_computing_data_collection
;
CrysAlisPro, Agilent Technologies,
Version 1.171.36.32 (release 02-08-2013 CrysAlis171 .NET)
(compiled Aug  2 2013,16:46:58)
;
_computing_data_reduction
;
CrysAlisPro, Agilent Technologies,
Version 1.171.36.32 (release 02-08-2013 CrysAlis171 .NET)
(compiled Aug  2 2013,16:46:58)
;
_computing_molecular_graphics 'Olex2 (Dolomanov et al., 2009)'
_computing_publication_material 'Olex2 (Dolomanov et al., 2009)'
_computing_structure_refinement 'ShelXL (Sheldrick, 2008)'
_computing_structure_solution 'ShelXS (Sheldrick, 2008)'
_diffrn_ambient_temperature 293(2)
_diffrn_detector_area_resol_mean 16.0733
_diffrn_measured_fraction_theta_full 0.998
_diffrn_measured_fraction_theta_max 0.998
_diffrn_measurement_details
;
#__ type_ start__ end____ width___ exp.time_
  1 omega   46.00   96.40   1.2000    4.0000
omega____ theta____ kappa____ phi______ frames
    -       19.7946 -178.0000  -60.0000 42

#__ type_ start__ end____ width___ exp.time_
  2 omega  -48.00   24.00   1.2000    4.0000
omega____ theta____ kappa____ phi______ frames
    -       19.7946  -57.0000  -90.0000 60

#__ type_ start__ end____ width___ exp.time_
  3 omega  -46.00   20.00   1.2000    4.0000
omega____ theta____ kappa____ phi______ frames
    -       19.7946  -77.0000  150.0000 55

#__ type_ start__ end____ width___ exp.time_
  4 omega  -39.00   27.00   1.2000    4.0000
omega____ theta____ kappa____ phi______ frames
    -       19.7946  -38.0000    0.0000 55
;
_diffrn_measurement_device_type 'SuperNova, Dual, Cu at zero, Eos'
_diffrn_measurement_method '\w scans'
_diffrn_orient_matrix_UB_11 -0.0049466000
_diffrn_orient_matrix_UB_12 -0.0326592000
_diffrn_orient_matrix_UB_13 -0.0388219000
_diffrn_orient_matrix_UB_21 0.0337821000
_diffrn_orient_matrix_UB_22 -0.0498935000
_diffrn_orient_matrix_UB_23 0.0220049000
_diffrn_orient_matrix_UB_31 -0.0464039000
_diffrn_orient_matrix_UB_32 -0.0330018000
_diffrn_orient_matrix_UB_33 0.0050384000
_diffrn_radiation_monochromator mirror
_diffrn_radiation_type MoK\a
_diffrn_radiation_wavelength 0.71073
_diffrn_reflns_av_R_equivalents 0.0510
_diffrn_reflns_av_unetI/netI 0.0830
_diffrn_reflns_limit_h_max 10
_diffrn_reflns_limit_h_min -15
_diffrn_reflns_limit_k_max 11
_diffrn_reflns_limit_k_min -12
_diffrn_reflns_limit_l_max 20
_diffrn_reflns_limit_l_min -17
_diffrn_reflns_number 9563
_diffrn_reflns_theta_full 26.00
_diffrn_reflns_theta_max 26.02
_diffrn_reflns_theta_min 3.30
_diffrn_source 'SuperNova (Mo) X-ray Source'
_exptl_absorpt_coefficient_mu 0.083
_exptl_absorpt_correction_T_max 1.00000
_exptl_absorpt_correction_T_min 0.98626
_exptl_absorpt_correction_type multi-scan
_exptl_absorpt_process_details
;
CrysAlisPro, Agilent Technologies,
Version 1.171.36.32 (release 02-08-2013 CrysAlis171 .NET)
(compiled Aug  2 2013,16:46:58)
Empirical absorption correction using spherical harmonics,
 implemented in SCALE3 ABSPACK scaling algorithm.
;
_exptl_crystal_colour 'clear light colourless'
_exptl_crystal_colour_lustre clear
_exptl_crystal_colour_modifier light
_exptl_crystal_colour_primary colourless
_exptl_crystal_density_diffrn 1.233
_exptl_crystal_density_method 'not measured'
_exptl_crystal_description block
_exptl_crystal_F_000 832
_exptl_crystal_size_max 0.31
_exptl_crystal_size_mid 0.27
_exptl_crystal_size_min 0.23
_refine_diff_density_max 0.197
_refine_diff_density_min -0.196
_refine_diff_density_rms 0.044
_refine_ls_extinction_coef 0.0092(10)
_refine_ls_extinction_expression Fc^*^=kFc[1+0.001xFc^2^\l^3^/sin(2\q)]^-1/4^
_refine_ls_extinction_method SHELXL
_refine_ls_goodness_of_fit_ref 1.068
_refine_ls_hydrogen_treatment constr
_refine_ls_matrix_type full
_refine_ls_number_parameters 268
_refine_ls_number_reflns 4121
_refine_ls_number_restraints 0
_refine_ls_restrained_S_all 1.068
_refine_ls_R_factor_all 0.1192
_refine_ls_R_factor_gt 0.0614
_refine_ls_shift/su_max 0.000
_refine_ls_shift/su_mean 0.000
_refine_ls_structure_factor_coef Fsqd
_refine_ls_weighting_details 'calc w=1/[\s^2^(Fo^2^)+(0.0364P)^2^+0.3814P] where P=(Fo^2^+2Fc^2^)/3'
_refine_ls_weighting_scheme calc
_refine_ls_wR_factor_gt 0.1113
_refine_ls_wR_factor_ref 0.1505
_reflns_number_gt 2246
_reflns_number_total 4121
_reflns_threshold_expression >2sigma(I)
_cod_data_source_file jo6b02326_si_003.cif
_cod_data_source_block zhangyf141117
_cod_original_cell_volume 2102.57(19)
_cod_database_code 4032245
_reflns_odcompleteness_completeness 99.69
_reflns_odcompleteness_iscentric 1
_reflns_odcompleteness_theta 26.32
_olex2_refinement_description
;
1. Fixed Uiso
 At 1.2 times of:
  All C(H) groups
 At 1.5 times of:
  All C(H,H,H) groups, All O(H) groups
2.a Ternary CH refined with riding coordinates:
 C2(H2A), C9(H9), C13(H13)
2.b Aromatic/amide H refined with riding coordinates:
 C4(H4), C7(H7), C14(H14), C15(H15), C16(H16), C17(H17), C18(H18), C20(H20),
 C21(H21), C22(H22), C23(H23), C24(H24)
2.c Idealised Me refined as rotating group:
 C10(H10A,H10B,H10C), C11(H11A,H11B,H11C), C12(H12A,H12B,H12C)
2.d Idealised tetrahedral OH refined as rotating group:
 O1(H1), O2(H2)
;
_olex2_submission_special_instructions 'No special instructions were received'

loop_
_space_group_symop_id
_space_group_symop_operation_xyz
1 'x, y, z'
2 '-x+1/2, y+1/2, -z+1/2'
3 '-x, -y, -z'
4 'x-1/2, -y-1/2, z-1/2'

loop_
_atom_site_label
_atom_site_type_symbol
_atom_site_fract_x
_atom_site_fract_y
_atom_site_fract_z
_atom_site_U_iso_or_equiv
_atom_site_adp_type
_atom_site_occupancy
_atom_site_calc_flag
_atom_site_refinement_flags_posn
O1 O 0.47000(15) 1.0314(2) -0.11157(12) 0.0539(6) Uani 1 d .
H1 H 0.4713 0.9803 -0.1493 0.081 Uiso 1 calc GR
O2 O 0.70183(15) 0.9667(2) 0.03013(11) 0.0529(6) Uani 1 d .
H2 H 0.6437 0.9639 0.0421 0.079 Uiso 1 calc GR
O3 O 0.42969(16) 1.4288(2) 0.09218(12) 0.0565(6) Uani 1 d .
O4 O 0.61839(17) 1.4009(2) 0.19626(12) 0.0704(7) Uani 1 d .
C0AA C 0.5933(2) 0.9440(3) -0.23700(16) 0.0406(7) Uani 1 d .
C1 C 0.6620(2) 1.0957(3) -0.10578(15) 0.0383(7) Uani 1 d .
C2 C 0.5427(2) 1.1361(3) -0.11308(16) 0.0413(7) Uani 1 d .
H2A H 0.5143 1.1896 -0.1634 0.050 Uiso 1 calc R
C3 C 0.5529(2) 1.2136(3) -0.03376(15) 0.0392(7) Uani 1 d .
C4 C 0.4762(2) 1.2943(3) -0.01440(16) 0.0454(7) Uani 1 d .
H4 H 0.4100 1.3089 -0.0539 0.055 Uiso 1 calc R
C5 C 0.4996(2) 1.3521(3) 0.06395(17) 0.0480(8) Uani 1 d .
C6 C 0.6010(2) 1.3341(3) 0.12231(17) 0.0509(8) Uani 1 d .
C7 C 0.6765(2) 1.2514(3) 0.10317(16) 0.0503(8) Uani 1 d .
H7 H 0.7432 1.2369 0.1421 0.060 Uiso 1 calc R
C8 C 0.6502(2) 1.1910(3) 0.02449(15) 0.0415(7) Uani 1 d .
C9 C 0.7124(2) 1.0885(3) -0.00768(15) 0.0425(7) Uani 1 d .
H9 H 0.7892 1.1124 0.0060 0.051 Uiso 1 calc R
C10 C 0.7194(2) 1.2073(3) -0.13629(17) 0.0506(8) Uani 1 d .
H10A H 0.7961 1.1909 -0.1218 0.076 Uiso 1 calc GR
H10B H 0.7061 1.2855 -0.1097 0.076 Uiso 1 calc GR
H10C H 0.6922 1.2156 -0.1966 0.076 Uiso 1 calc GR
C11 C 0.3216(2) 1.4372(3) 0.0397(2) 0.0635(9) Uani 1 d .
H11A H 0.3214 1.4818 -0.0116 0.095 Uiso 1 calc GR
H11B H 0.2777 1.4834 0.0689 0.095 Uiso 1 calc GR
H11C H 0.2927 1.3523 0.0263 0.095 Uiso 1 calc GR
C12 C 0.7216(3) 1.3887(5) 0.2558(2) 0.1110(17) Uani 1 d .
H12A H 0.7773 1.4128 0.2296 0.166 Uiso 1 calc GR
H12B H 0.7324 1.3012 0.2748 0.166 Uiso 1 calc GR
H12C H 0.7248 1.4440 0.3033 0.166 Uiso 1 calc GR
C13 C 0.6717(2) 0.9654(3) -0.14949(15) 0.0382(7) Uani 1 d .
H13 H 0.6532 0.8994 -0.1131 0.046 Uiso 1 calc R
C14 C 0.5595(3) 1.0370(3) -0.29849(17) 0.0584(9) Uani 1 d .
H14 H 0.5831 1.1212 -0.2865 0.070 Uiso 1 calc R
C15 C 0.4914(3) 1.0086(4) -0.37748(19) 0.0708(10) Uani 1 d .
H15 H 0.4697 1.0737 -0.4174 0.085 Uiso 1 calc R
C16 C 0.4559(3) 0.8857(4) -0.3972(2) 0.0689(10) Uani 1 d .
H16 H 0.4110 0.8661 -0.4505 0.083 Uiso 1 calc R
C17 C 0.4875(3) 0.7917(3) -0.3372(2) 0.0678(10) Uani 1 d .
H17 H 0.4631 0.7079 -0.3496 0.081 Uiso 1 calc R
C18 C 0.5554(2) 0.8202(3) -0.25829(18) 0.0536(8) Uani 1 d .
H18 H 0.5761 0.7549 -0.2185 0.064 Uiso 1 calc R
C19 C 0.7890(2) 0.9375(3) -0.14940(16) 0.0388(7) Uani 1 d .
C20 C 0.8300(2) 0.9703(3) -0.21702(17) 0.0478(8) Uani 1 d .
H20 H 0.7841 1.0076 -0.2650 0.057 Uiso 1 calc R
C21 C 0.9373(2) 0.9488(3) -0.21463(19) 0.0517(8) Uani 1 d .
H21 H 0.9629 0.9712 -0.2606 0.062 Uiso 1 calc R
C22 C 1.0058(2) 0.8944(3) -0.1442(2) 0.0566(9) Uani 1 d .
H22 H 1.0782 0.8801 -0.1423 0.068 Uiso 1 calc R
C23 C 0.9680(2) 0.8608(3) -0.07621(19) 0.0562(8) Uani 1 d .
H23 H 1.0147 0.8241 -0.0284 0.067 Uiso 1 calc R
C24 C 0.8604(2) 0.8819(3) -0.07919(17) 0.0467(7) Uani 1 d .
H24 H 0.8353 0.8583 -0.0332 0.056 Uiso 1 calc R

loop_
_atom_site_aniso_label
_atom_site_aniso_U_11
_atom_site_aniso_U_22
_atom_site_aniso_U_33
_atom_site_aniso_U_23
_atom_site_aniso_U_13
_atom_site_aniso_U_12
O1 0.0415(11) 0.0691(16) 0.0546(13) -0.0167(11) 0.0186(10) -0.0066(11)
O2 0.0520(13) 0.0705(15) 0.0394(11) 0.0106(10) 0.0181(10) 0.0141(11)
O3 0.0484(12) 0.0675(15) 0.0535(12) -0.0144(11) 0.0138(11) 0.0098(11)
O4 0.0559(13) 0.1028(19) 0.0471(12) -0.0351(12) 0.0047(11) 0.0061(13)
C0AA 0.0417(16) 0.0472(18) 0.0344(14) -0.0038(13) 0.0127(13) 0.0029(14)
C1 0.0415(15) 0.0439(17) 0.0316(13) 0.0000(12) 0.0131(13) 0.0015(14)
C2 0.0369(15) 0.0526(19) 0.0327(14) -0.0011(13) 0.0067(13) 0.0056(14)
C3 0.0404(16) 0.0485(18) 0.0324(14) -0.0032(13) 0.0164(13) 0.0034(14)
C4 0.0406(16) 0.057(2) 0.0364(15) -0.0067(14) 0.0071(13) 0.0016(15)
C5 0.0423(17) 0.056(2) 0.0489(17) -0.0097(15) 0.0187(15) 0.0051(15)
C6 0.0455(17) 0.071(2) 0.0358(15) -0.0133(15) 0.0095(14) -0.0048(17)
C7 0.0381(16) 0.073(2) 0.0381(15) -0.0107(15) 0.0075(14) 0.0024(16)
C8 0.0343(15) 0.060(2) 0.0311(14) -0.0039(13) 0.0094(12) 0.0037(14)
C9 0.0379(16) 0.055(2) 0.0340(14) -0.0007(13) 0.0094(13) 0.0021(14)
C10 0.0586(19) 0.0472(19) 0.0497(17) -0.0060(14) 0.0210(16) -0.0037(16)
C11 0.052(2) 0.070(2) 0.070(2) -0.0140(18) 0.0198(19) 0.0131(18)
C12 0.067(2) 0.184(5) 0.065(2) -0.069(3) -0.011(2) 0.017(3)
C13 0.0412(15) 0.0427(17) 0.0314(13) 0.0035(12) 0.0112(13) -0.0020(13)
C14 0.075(2) 0.055(2) 0.0384(16) -0.0015(15) 0.0030(17) 0.0025(18)
C15 0.088(3) 0.072(3) 0.0406(18) 0.0028(17) -0.0033(18) 0.006(2)
C16 0.064(2) 0.084(3) 0.0458(18) -0.014(2) -0.0061(17) 0.007(2)
C17 0.071(2) 0.059(2) 0.065(2) -0.0181(19) 0.0029(19) -0.0099(19)
C18 0.0583(19) 0.052(2) 0.0467(17) -0.0061(15) 0.0087(16) -0.0006(17)
C19 0.0414(16) 0.0422(17) 0.0339(14) -0.0054(12) 0.0121(13) -0.0011(14)
C20 0.0502(18) 0.057(2) 0.0374(15) -0.0029(14) 0.0133(14) 0.0002(16)
C21 0.0465(18) 0.064(2) 0.0491(17) 0.0013(16) 0.0207(16) -0.0058(16)
C22 0.0412(17) 0.066(2) 0.065(2) -0.0046(18) 0.0185(17) 0.0005(16)
C23 0.0444(18) 0.070(2) 0.0542(18) 0.0087(17) 0.0141(15) 0.0049(16)
C24 0.0477(17) 0.0531(19) 0.0422(16) 0.0040(14) 0.0170(15) 0.0020(15)

loop_
_atom_type_symbol
_atom_type_description
_atom_type_scat_dispersion_real
_atom_type_scat_dispersion_imag
_atom_type_scat_source
C C 0.0033 0.0016 'International Tables Vol C Tables 4.2.6.8 and 6.1.1.4'
H H 0.0000 0.0000 'International Tables Vol C Tables 4.2.6.8 and 6.1.1.4'
O O 0.0106 0.0060 'International Tables Vol C Tables 4.2.6.8 and 6.1.1.4'

loop_
_geom_angle_atom_site_label_1
_geom_angle_atom_site_label_2
_geom_angle_atom_site_label_3
_geom_angle
C2 O1 H1 109.5
C9 O2 H2 109.5
C5 O3 C11 116.7(2)
C6 O4 C12 117.7(2)
C14 C0AA C13 125.5(3)
C14 C0AA C18 116.6(3)
C18 C0AA C13 117.9(3)
C2 C1 C9 102.41(19)
C10 C1 C2 108.5(2)
C10 C1 C9 105.8(2)
C10 C1 C13 113.9(2)
C13 C1 C2 113.6(2)
C13 C1 C9 111.8(2)
O1 C2 C1 114.8(2)
O1 C2 H2A 110.5
O1 C2 C3 107.2(2)
C1 C2 H2A 110.5
C3 C2 C1 102.9(2)
C3 C2 H2A 110.5
C4 C3 C2 128.2(2)
C8 C3 C2 111.2(2)
C8 C3 C4 120.6(2)
C3 C4 H4 120.4
C5 C4 C3 119.2(3)
C5 C4 H4 120.4
O3 C5 C4 125.0(3)
O3 C5 C6 114.6(2)
C4 C5 C6 120.4(3)
O4 C6 C5 116.0(3)
O4 C6 C7 124.0(3)
C7 C6 C5 120.0(2)
C6 C7 H7 120.7
C6 C7 C8 118.7(3)
C8 C7 H7 120.7
C3 C8 C7 121.0(3)
C3 C8 C9 110.1(2)
C7 C8 C9 128.7(3)
O2 C9 C1 115.3(2)
O2 C9 C8 110.7(2)
O2 C9 H9 109.4
C1 C9 H9 109.4
C8 C9 C1 102.5(2)
C8 C9 H9 109.4
C1 C10 H10A 109.5
C1 C10 H10B 109.5
C1 C10 H10C 109.5
H10A C10 H10B 109.5
H10A C10 H10C 109.5
H10B C10 H10C 109.5
O3 C11 H11A 109.5
O3 C11 H11B 109.5
O3 C11 H11C 109.5
H11A C11 H11B 109.5
H11A C11 H11C 109.5
H11B C11 H11C 109.5
O4 C12 H12A 109.5
O4 C12 H12B 109.5
O4 C12 H12C 109.5
H12A C12 H12B 109.5
H12A C12 H12C 109.5
H12B C12 H12C 109.5
C0AA C13 C1 116.5(2)
C0AA C13 H13 105.4
C1 C13 H13 105.4
C19 C13 C0AA 111.6(2)
C19 C13 C1 111.5(2)
C19 C13 H13 105.4
C0AA C14 H14 119.0
C0AA C14 C15 121.9(3)
C15 C14 H14 119.0
C14 C15 H15 119.8
C16 C15 C14 120.4(3)
C16 C15 H15 119.8
C15 C16 H16 120.6
C15 C16 C17 118.9(3)
C17 C16 H16 120.6
C16 C17 H17 119.7
C16 C17 C18 120.6(3)
C18 C17 H17 119.7
C0AA C18 H18 119.2
C17 C18 C0AA 121.6(3)
C17 C18 H18 119.2
C20 C19 C13 122.3(2)
C24 C19 C13 120.4(2)
C24 C19 C20 117.3(2)
C19 C20 H20 119.2
C21 C20 C19 121.6(3)
C21 C20 H20 119.2
C20 C21 H21 120.2
C22 C21 C20 119.7(3)
C22 C21 H21 120.2
C21 C22 H22 119.9
C21 C22 C23 120.3(3)
C23 C22 H22 119.9
C22 C23 H23 120.1
C22 C23 C24 119.8(3)
C24 C23 H23 120.1
C19 C24 H24 119.3
C23 C24 C19 121.4(3)
C23 C24 H24 119.3

loop_
_geom_bond_atom_site_label_1
_geom_bond_atom_site_label_2
_geom_bond_distance
O1 H1 0.8200
O1 C2 1.437(3)
O2 H2 0.8200
O2 C9 1.432(3)
O3 C5 1.369(3)
O3 C11 1.420(3)
O4 C6 1.363(3)
O4 C12 1.420(4)
C0AA C13 1.529(3)
C0AA C14 1.381(4)
C0AA C18 1.386(4)
C1 C2 1.556(3)
C1 C9 1.566(3)
C1 C10 1.530(4)
C1 C13 1.554(4)
C2 H2A 0.9800
C2 C3 1.506(3)
C3 C4 1.391(3)
C3 C8 1.370(3)
C4 H4 0.9300
C4 C5 1.377(4)
C5 C6 1.401(4)
C6 C7 1.391(4)
C7 H7 0.9300
C7 C8 1.393(3)
C8 C9 1.508(4)
C9 H9 0.9800
C10 H10A 0.9600
C10 H10B 0.9600
C10 H10C 0.9600
C11 H11A 0.9600
C11 H11B 0.9600
C11 H11C 0.9600
C12 H12A 0.9600
C12 H12B 0.9600
C12 H12C 0.9600
C13 H13 0.9800
C13 C19 1.529(3)
C14 H14 0.9300
C14 C15 1.384(4)
C15 H15 0.9300
C15 C16 1.367(5)
C16 H16 0.9300
C16 C17 1.369(4)
C17 H17 0.9300
C17 C18 1.382(4)
C18 H18 0.9300
C19 C20 1.392(3)
C19 C24 1.388(4)
C20 H20 0.9300
C20 C21 1.380(4)
C21 H21 0.9300
C21 C22 1.370(4)
C22 H22 0.9300
C22 C23 1.376(4)
C23 H23 0.9300
C23 C24 1.382(4)
C24 H24 0.9300

loop_
_geom_torsion_atom_site_label_1
_geom_torsion_atom_site_label_2
_geom_torsion_atom_site_label_3
_geom_torsion_atom_site_label_4
_geom_torsion
O1 C2 C3 C4 -72.2(3)
O1 C2 C3 C8 104.4(3)
O3 C5 C6 O4 -3.9(4)
O3 C5 C6 C7 175.8(3)
O4 C6 C7 C8 -178.4(3)
C0AA C13 C19 C20 38.3(4)
C0AA C13 C19 C24 -144.1(3)
C0AA C14 C15 C16 -0.4(5)
C1 C2 C3 C4 166.4(3)
C1 C2 C3 C8 -17.1(3)
C1 C13 C19 C20 -93.9(3)
C1 C13 C19 C24 83.7(3)
C2 C1 C9 O2 88.4(3)
C2 C1 C9 C8 -31.9(3)
C2 C1 C13 C0AA 43.8(3)
C2 C1 C13 C19 173.5(2)
C2 C3 C4 C5 176.8(3)
C2 C3 C8 C7 -179.2(3)
C2 C3 C8 C9 -3.9(3)
C3 C4 C5 O3 -177.0(3)
C3 C4 C5 C6 2.5(4)
C3 C8 C9 O2 -100.4(3)
C3 C8 C9 C1 23.0(3)
C4 C3 C8 C7 -2.3(4)
C4 C3 C8 C9 173.0(2)
C4 C5 C6 O4 176.6(3)
C4 C5 C6 C7 -3.7(4)
C5 C6 C7 C8 1.9(4)
C6 C7 C8 C3 1.1(4)
C6 C7 C8 C9 -173.3(3)
C7 C8 C9 O2 74.4(4)
C7 C8 C9 C1 -162.1(3)
C8 C3 C4 C5 0.5(4)
C9 C1 C2 O1 -86.4(3)
C9 C1 C2 C3 29.7(3)
C9 C1 C13 C0AA 159.1(2)
C9 C1 C13 C19 -71.3(3)
C10 C1 C2 O1 162.0(2)
C10 C1 C2 C3 -81.8(2)
C10 C1 C9 O2 -158.0(2)
C10 C1 C9 C8 81.7(2)
C10 C1 C13 C0AA -81.1(3)
C10 C1 C13 C19 48.6(3)
C11 O3 C5 C4 7.0(4)
C11 O3 C5 C6 -172.5(3)
C12 O4 C6 C5 -177.8(3)
C12 O4 C6 C7 2.5(5)
C13 C0AA C14 C15 177.5(3)
C13 C0AA C18 C17 -177.6(3)
C13 C1 C2 O1 34.3(3)
C13 C1 C2 C3 150.4(2)
C13 C1 C9 O2 -33.5(3)
C13 C1 C9 C8 -153.8(2)
C13 C19 C20 C21 177.5(3)
C13 C19 C24 C23 -177.2(3)
C14 C0AA C13 C1 37.0(4)
C14 C0AA C13 C19 -92.6(3)
C14 C0AA C18 C17 0.2(4)
C14 C15 C16 C17 0.9(5)
C15 C16 C17 C18 -0.8(5)
C16 C17 C18 C0AA 0.3(5)
C18 C0AA C13 C1 -145.4(2)
C18 C0AA C13 C19 85.0(3)
C18 C0AA C14 C15 -0.2(4)
C19 C20 C21 C22 -0.3(5)
C20 C19 C24 C23 0.5(4)
C20 C21 C22 C23 0.2(5)
C21 C22 C23 C24 0.1(5)
C22 C23 C24 C19 -0.5(5)
C24 C19 C20 C21 -0.1(4)
